data_4125186
loop_
_publ_author_name
'Wang, Jie'
'Chen, Mu-Wang'
'Ji, Yue'
'Hu, Shu-Bo'
'Zhou, Yong-Gui'

_publ_section_title
;
 Kinetic Resolution of Axially Chiral 5- or 8-Substituted Quinolines via
 Asymmetric Transfer Hydrogenation.
;
_journal_issue 33
_journal_name_full 'Journal of the American Chemical Society'
_journal_page_first 10413
_journal_page_last 10416
_journal_paper_doi 10.1021/jacs.6b06009
_journal_volume 138
_journal_year 2016
_chemical_absolute_configuration rmad
_chemical_formula_moiety 'C20 H15 N'
_chemical_formula_sum 'C20 H15 N'
_chemical_formula_weight 269.33
_chemical_name_systematic
;
 ?
;
_space_group_crystal_system orthorhombic
_space_group_IT_number 19
_space_group_name_Hall 'P 2ac 2ab'
_space_group_name_H-M_alt 'P 21 21 21'
_symmetry_space_group_name_Hall 'P 2ac 2ab'
_symmetry_space_group_name_H-M 'P 21 21 21'
_atom_sites_solution_hydrogens geom
_atom_sites_solution_primary direct
_audit_creation_date 2015-12-25
_audit_creation_method
;
Olex2 1.2
(compiled 2014.07.22 svn.r2960 for OlexSys, GUI svn.r4862)
;
_cell_angle_alpha 90
_cell_angle_beta 90
_cell_angle_gamma 90
_cell_formula_units_Z 4
_cell_length_a 7.3982(9)
_cell_length_b 7.3861(10)
_cell_length_c 27.199(3)
_cell_measurement_reflns_used 3420
_cell_measurement_temperature 293
_cell_measurement_theta_max 63.87
_cell_measurement_theta_min 6.20
_cell_volume 1486.3(3)
_computing_cell_refinement 'SAINT v7.68A (Bruker, 2009)'
_computing_data_reduction 'SAINT v7.68A (Bruker, 2009)'
_computing_molecular_graphics 'Olex2 (Dolomanov et al., 2009)'
_computing_publication_material 'Olex2 (Dolomanov et al., 2009)'
_computing_structure_refinement 'XL (Sheldrick, 2008)'
_computing_structure_solution 'XS (Sheldrick, 2008)'
_diffrn_ambient_temperature 293.15
_diffrn_measured_fraction_theta_full 0.999
_diffrn_measured_fraction_theta_max 0.994
_diffrn_measurement_device_type 'Bruker APEX-II CCD'
_diffrn_measurement_method '\f and \w scans'
_diffrn_radiation_monochromator graphite
_diffrn_radiation_type CuK\a
_diffrn_radiation_wavelength 1.54178
_diffrn_reflns_av_R_equivalents 0.0695
_diffrn_reflns_av_unetI/netI 0.0530
_diffrn_reflns_Laue_measured_fraction_full 0.999
_diffrn_reflns_Laue_measured_fraction_max 0.994
_diffrn_reflns_limit_h_max 7
_diffrn_reflns_limit_h_min -8
_diffrn_reflns_limit_k_max 8
_diffrn_reflns_limit_k_min -8
_diffrn_reflns_limit_l_max 32
_diffrn_reflns_limit_l_min -31
_diffrn_reflns_number 10345
_diffrn_reflns_point_group_measured_fraction_full 1.000
_diffrn_reflns_point_group_measured_fraction_max 0.990
_diffrn_reflns_theta_full 67.679
_diffrn_reflns_theta_max 70.148
_diffrn_reflns_theta_min 4.878
_diffrn_standards_number 0
_exptl_absorpt_coefficient_mu 0.533
_exptl_absorpt_correction_T_max 0.7533
_exptl_absorpt_correction_T_min 0.4952
_exptl_absorpt_correction_type multi-scan
_exptl_absorpt_process_details
;
SADABS-2008/1 (Bruker,2008) was used for absorption correction.
wR2(int) was 0.1194 before and 0.0842 after correction.
The Ratio of minimum to maximum transmission is 0.6574.
The \l/2 correction factor is 0.0015.
;
_exptl_crystal_colour colourless
_exptl_crystal_colour_primary colourless
_exptl_crystal_density_diffrn 1.204
_exptl_crystal_description block
_exptl_crystal_F_000 568
_exptl_crystal_size_max 0.2
_exptl_crystal_size_mid 0.15
_exptl_crystal_size_min 0.1
_refine_diff_density_max 0.234
_refine_diff_density_min -0.362
_refine_diff_density_rms 0.076
_refine_ls_abs_structure_details
;
 Flack x determined using 799 quotients [(I+)-(I-)]/[(I+)+(I-)]
 (Parsons, Flack and Wagner, Acta Cryst. B69 (2013) 249-259).
;
_refine_ls_abs_structure_Flack 1.2(9)
_refine_ls_extinction_method none
_refine_ls_goodness_of_fit_ref 1.114
_refine_ls_hydrogen_treatment constr
_refine_ls_matrix_type full
_refine_ls_number_parameters 192
_refine_ls_number_reflns 2714
_refine_ls_number_restraints 0
_refine_ls_restrained_S_all 1.114
_refine_ls_R_factor_all 0.0845
_refine_ls_R_factor_gt 0.0785
_refine_ls_shift/su_max 0.000
_refine_ls_shift/su_mean 0.000
_refine_ls_structure_factor_coef Fsqd
_refine_ls_weighting_details 'w=1/[\s^2^(Fo^2^)+(0.1756P)^2^] where P=(Fo^2^+2Fc^2^)/3'
_refine_ls_weighting_scheme calc
_refine_ls_wR_factor_gt 0.2337
_refine_ls_wR_factor_ref 0.2459
_reflns_Friedel_coverage 0.691
_reflns_Friedel_fraction_full 1.000
_reflns_Friedel_fraction_max 0.984
_reflns_number_gt 2360
_reflns_number_total 2714
_reflns_threshold_expression 'I > 2\s(I)'
_cod_data_source_file ja6b06009_si_002.cif
_cod_data_source_block cu_dm15934_0m
_cod_depositor_comments 'Adding full bibliography for 4125185--4125186.cif.'
_cod_database_code 4125186
_shelxl_version_number 2014-3
_shelx_space_group_comment
;
The symmetry employed for this shelxl refinement is uniquely defined
by the following loop, which should always be used as a source of
symmetry information in preference to the above space-group names.
They are only intended as comments.
;
_shelx_estimated_absorpt_t_max 0.949
_shelx_estimated_absorpt_t_min 0.901
_olex2_refinement_description
;
1. Fixed Uiso
 At 1.2 times of:
  All C(H) groups
 At 1.5 times of:
  All C(H,H,H) groups
2.a Aromatic/amide H refined with riding coordinates:
 C1(H1), C2(H2), C3(H3), C5(H5), C6(H6), C12(H12), C13(H13), C14(H14),
 C16(H16), C17(H17), C18(H18), C19(H19)
2.b Idealised Me refined as rotating group:
 C10(H10A,H10B,H10C)
;
_olex2_submission_special_instructions 'No special instructions were received'

loop_
_space_group_symop_operation_xyz
'x, y, z'
'-x+1/2, -y, z+1/2'
'x+1/2, -y+1/2, -z'
'-x, y+1/2, -z+1/2'

loop_
_atom_site_label
_atom_site_type_symbol
_atom_site_fract_x
_atom_site_fract_y
_atom_site_fract_z
_atom_site_U_iso_or_equiv
_atom_site_adp_type
_atom_site_occupancy
_atom_site_site_symmetry_order
_atom_site_calc_flag
_atom_site_refinement_flags_posn
N1 N -0.6215(9) -1.1063(7) -0.0486(2) 0.0662(16) Uani 1 1 d .
C1 C -0.5331(12) -1.1663(10) -0.0101(3) 0.0700(19) Uani 1 1 d .
H1 H -0.5579 -1.2835 0.0005 0.084 Uiso 1 1 calc R
C2 C -0.4068(12) -1.0694(11) 0.0158(3) 0.073(2) Uani 1 1 d .
H2 H -0.3524 -1.1168 0.0438 0.087 Uiso 1 1 calc R
C3 C -0.3639(14) -0.9007(11) -0.0011(3) 0.074(2) Uani 1 1 d .
H3 H -0.2757 -0.8336 0.0151 0.089 Uiso 1 1 calc R
C4 C -0.4500(11) -0.8268(8) -0.0421(3) 0.0612(16) Uani 1 1 d .
C5 C -0.4221(12) -0.6472(9) -0.0607(3) 0.077(2) Uani 1 1 d .
H5 H -0.3329 -0.5751 -0.0467 0.092 Uiso 1 1 calc R
C6 C -0.5203(14) -0.5813(9) -0.0975(3) 0.075(2) Uani 1 1 d .
H6 H -0.4961 -0.4650 -0.1089 0.090 Uiso 1 1 calc R
C7 C -0.6586(13) -0.6809(9) -0.1196(2) 0.0671(19) Uani 1 1 d .
C8 C -0.6916(10) -0.8608(7) -0.1033(2) 0.0540(14) Uani 1 1 d .
C9 C -0.5853(10) -0.9305(7) -0.0646(2) 0.0536(14) Uani 1 1 d .
C10 C -0.7748(16) -0.5976(12) -0.1575(3) 0.086(3) Uani 1 1 d .
H10A H -0.7706 -0.6694 -0.1869 0.129 Uiso 1 1 calc GR
H10B H -0.7323 -0.4776 -0.1646 0.129 Uiso 1 1 calc GR
H10C H -0.8970 -0.5917 -0.1457 0.129 Uiso 1 1 calc GR
C11 C -0.8369(11) -0.9718(8) -0.12445(19) 0.0582(16) Uani 1 1 d .
C12 C -0.9988(13) -0.9884(11) -0.1005(2) 0.074(2) Uani 1 1 d .
H12 H -1.0172 -0.9286 -0.0708 0.089 Uiso 1 1 calc R
C13 C -1.1354(17) -1.0940(13) -0.1203(3) 0.088(2) Uani 1 1 d .
H13 H -1.2424 -1.1070 -0.1027 0.105 Uiso 1 1 calc R
C14 C -1.1196(13) -1.1778(11) -0.1634(3) 0.078(2) Uani 1 1 d .
H14 H -1.2160 -1.2448 -0.1757 0.094 Uiso 1 1 calc R
C15 C -0.9585(14) -1.1657(9) -0.1907(2) 0.071(2) Uani 1 1 d .
C16 C -0.9312(15) -1.2517(10) -0.2368(3) 0.079(2) Uani 1 1 d .
H16 H -1.0249 -1.3203 -0.2499 0.094 Uiso 1 1 calc R
C17 C -0.7791(19) -1.2390(13) -0.2618(3) 0.096(3) Uani 1 1 d .
H17 H -0.7671 -1.2959 -0.2922 0.115 Uiso 1 1 calc R
C18 C -0.636(2) -1.1384(14) -0.2421(3) 0.107(4) Uani 1 1 d .
H18 H -0.5269 -1.1311 -0.2590 0.128 Uiso 1 1 calc R
C19 C -0.6557(13) -1.0498(10) -0.1974(2) 0.075(2) Uani 1 1 d .
H19 H -0.5604 -0.9814 -0.1851 0.091 Uiso 1 1 calc R
C20 C -0.8147(11) -1.0614(8) -0.1710(2) 0.0596(17) Uani 1 1 d .

loop_
_atom_site_aniso_label
_atom_site_aniso_U_11
_atom_site_aniso_U_22
_atom_site_aniso_U_33
_atom_site_aniso_U_23
_atom_site_aniso_U_13
_atom_site_aniso_U_12
N1 0.093(5) 0.039(2) 0.066(3) 0.001(2) -0.012(3) -0.005(3)
C1 0.088(6) 0.048(3) 0.074(4) 0.006(3) -0.016(4) 0.008(3)
C2 0.078(5) 0.066(4) 0.074(4) -0.007(3) -0.010(4) 0.015(4)
C3 0.083(6) 0.064(4) 0.076(4) -0.016(3) -0.017(4) -0.009(4)
C4 0.075(4) 0.040(3) 0.068(3) -0.008(3) 0.000(3) 0.001(3)
C5 0.083(5) 0.051(3) 0.096(5) -0.016(4) -0.001(5) -0.023(3)
C6 0.105(6) 0.043(3) 0.078(4) 0.001(3) 0.009(4) -0.012(3)
C7 0.098(6) 0.042(3) 0.061(3) 0.004(3) 0.001(4) 0.002(3)
C8 0.071(4) 0.040(3) 0.051(3) 0.000(2) 0.001(3) 0.004(2)
C9 0.073(4) 0.037(2) 0.051(3) -0.002(2) -0.003(3) 0.008(2)
C10 0.113(7) 0.072(5) 0.074(4) 0.015(4) -0.007(5) 0.003(5)
C11 0.086(5) 0.043(3) 0.046(3) -0.001(2) 0.000(3) 0.008(3)
C12 0.086(6) 0.079(5) 0.059(3) -0.010(3) 0.009(4) -0.003(4)
C13 0.101(6) 0.077(5) 0.085(5) -0.008(4) 0.001(5) -0.011(5)
C14 0.085(6) 0.063(4) 0.086(5) 0.000(4) -0.020(5) -0.015(4)
C15 0.112(7) 0.043(3) 0.057(3) 0.000(2) -0.024(4) 0.009(3)
C16 0.108(7) 0.059(3) 0.070(4) -0.016(3) -0.020(4) 0.012(4)
C17 0.148(10) 0.078(5) 0.062(4) -0.023(4) 0.000(5) 0.021(6)
C18 0.154(10) 0.091(6) 0.075(5) -0.027(5) 0.025(6) 0.017(6)
C19 0.098(6) 0.065(4) 0.064(3) -0.015(3) 0.003(4) -0.001(4)
C20 0.095(5) 0.036(2) 0.048(2) 0.002(2) -0.003(3) 0.009(3)

loop_
_atom_type_symbol
_atom_type_description
_atom_type_scat_dispersion_real
_atom_type_scat_dispersion_imag
_atom_type_scat_source
C C 0.0181 0.0091 'International Tables Vol C Tables 4.2.6.8 and 6.1.1.4'
H H 0.0000 0.0000 'International Tables Vol C Tables 4.2.6.8 and 6.1.1.4'
N N 0.0311 0.0180 'International Tables Vol C Tables 4.2.6.8 and 6.1.1.4'

loop_
_geom_angle_atom_site_label_1
_geom_angle_atom_site_label_2
_geom_angle_atom_site_label_3
_geom_angle
C1 N1 C9 117.8(6)
N1 C1 C2 125.0(7)
C3 C2 C1 117.5(7)
C2 C3 C4 121.3(8)
C3 C4 C5 125.3(7)
C3 C4 C9 117.4(6)
C9 C4 C5 117.0(7)
C6 C5 C4 121.8(7)
C5 C6 C7 122.1(6)
C6 C7 C8 119.0(7)
C6 C7 C10 120.5(7)
C8 C7 C10 120.5(8)
C7 C8 C11 121.7(6)
C9 C8 C7 118.5(6)
C9 C8 C11 119.8(5)
N1 C9 C4 120.7(6)
N1 C9 C8 117.7(6)
C4 C9 C8 121.6(5)
C12 C11 C8 120.2(5)
C12 C11 C20 118.5(7)
C20 C11 C8 121.2(7)
C11 C12 C13 120.3(7)
C14 C13 C12 122.7(10)
C13 C14 C15 120.6(9)
C14 C15 C16 123.9(8)
C14 C15 C20 118.1(6)
C20 C15 C16 118.0(9)
C17 C16 C15 123.1(9)
C16 C17 C18 119.0(7)
C19 C18 C17 120.4(11)
C20 C19 C18 121.0(9)
C15 C20 C11 119.8(7)
C19 C20 C11 121.8(7)
C19 C20 C15 118.4(6)

loop_
_geom_bond_atom_site_label_1
_geom_bond_atom_site_label_2
_geom_bond_distance
N1 C1 1.313(9)
N1 C9 1.395(7)
C1 C2 1.372(12)
C2 C3 1.365(12)
C3 C4 1.396(11)
C4 C5 1.434(9)
C4 C9 1.401(10)
C5 C6 1.328(12)
C6 C7 1.397(12)
C7 C8 1.421(8)
C7 C10 1.478(11)
C8 C9 1.412(9)
C8 C11 1.470(10)
C11 C12 1.369(11)
C11 C20 1.439(7)
C12 C13 1.385(13)
C13 C14 1.332(12)
C14 C15 1.406(13)
C15 C16 1.419(10)
C15 C20 1.418(11)
C16 C17 1.319(15)
C17 C18 1.401(17)
C18 C19 1.386(11)
C19 C20 1.381(11)

loop_
_geom_torsion_atom_site_label_1
_geom_torsion_atom_site_label_2
_geom_torsion_atom_site_label_3
_geom_torsion_atom_site_label_4
_geom_torsion
N1 C1 C2 C3 -3.1(14)
C1 N1 C9 C4 4.3(10)
C1 N1 C9 C8 -174.6(7)
C1 C2 C3 C4 2.2(14)
C2 C3 C4 C5 176.0(9)
C2 C3 C4 C9 1.6(13)
C3 C4 C5 C6 -174.2(9)
C3 C4 C9 N1 -5.0(10)
C3 C4 C9 C8 173.9(7)
C4 C5 C6 C7 1.3(14)
C5 C4 C9 N1 -179.9(7)
C5 C4 C9 C8 -1.0(10)
C5 C6 C7 C8 -2.1(13)
C5 C6 C7 C10 174.9(8)
C6 C7 C8 C9 1.3(10)
C6 C7 C8 C11 179.0(7)
C7 C8 C9 N1 179.1(6)
C7 C8 C9 C4 0.2(10)
C7 C8 C11 C12 -99.2(8)
C7 C8 C11 C20 79.2(8)
C8 C11 C12 C13 -179.6(7)
C8 C11 C20 C15 -179.2(5)
C8 C11 C20 C19 1.1(9)
C9 N1 C1 C2 -0.2(12)
C9 C4 C5 C6 0.3(12)
C9 C8 C11 C12 78.5(9)
C9 C8 C11 C20 -103.1(7)
C10 C7 C8 C9 -175.6(7)
C10 C7 C8 C11 2.1(11)
C11 C8 C9 N1 1.3(9)
C11 C8 C9 C4 -177.6(6)
C11 C12 C13 C14 -2.5(15)
C12 C11 C20 C15 -0.8(9)
C12 C11 C20 C19 179.6(7)
C12 C13 C14 C15 1.6(14)
C13 C14 C15 C16 179.6(8)
C13 C14 C15 C20 -0.4(11)
C14 C15 C16 C17 -180.0(8)
C14 C15 C20 C11 0.0(9)
C14 C15 C20 C19 179.6(7)
C15 C16 C17 C18 1.0(14)
C16 C15 C20 C11 179.9(6)
C16 C15 C20 C19 -0.4(9)
C16 C17 C18 C19 -1.7(15)
C17 C18 C19 C20 1.4(15)
C18 C19 C20 C11 179.4(8)
C18 C19 C20 C15 -0.3(11)
C20 C11 C12 C13 2.0(11)
C20 C15 C16 C17 0.0(11)
